data_2243128
loop_
_publ_author_name
'Garci, Fatma'
'Ferjani, Hela'
'Chebbi, Hammouda'
'Ben Jomaa, Mariem'
'Zid, Mohamed Faouzi'

_publ_section_title
;
 Crystal structure, Hirshfeld surface analysis and physicochemical
 characterization of bis[4-(dimethylamino)pyridinium]
 di-\m-chlorido-bis[dichloridomercurate(II)]
;
_journal_coeditor_code VM2222
_journal_issue 11
_journal_name_full 'Acta Crystallographica Section E'
_journal_page_first 1600
_journal_page_last 1606
_journal_paper_doi 10.1107/S2056989019013124
_journal_volume 75
_journal_year 2019
_chemical_formula_iupac '(C7 H11 N2)2 [Hg2 Cl6]'
_chemical_formula_moiety '2(C7 H11 N2 +), Cl6 Hg2 2-'
_chemical_formula_sum 'C14 H22 Cl6 Hg2 N4'
_chemical_formula_weight 860.23
_chemical_name_systematic
;
Bis[4-(dimethylamino)pyridinium] di-\m-chlorido-bis[dichloridomercurate(II)]
;
_space_group_crystal_system triclinic
_space_group_IT_number 2
_space_group_name_Hall '-P 1'
_space_group_name_H-M_alt 'P -1'
_symmetry_space_group_name_Hall '-P 1'
_symmetry_space_group_name_H-M 'P -1'
_atom_sites_solution_hydrogens geom
_audit_creation_method SHELXL-2018/3
_cell_angle_alpha 82.950(3)
_cell_angle_beta 76.072(3)
_cell_angle_gamma 76.339(4)
_cell_formula_units_Z 2
_cell_length_a 7.6558(3)
_cell_length_b 11.8961(5)
_cell_length_c 13.5853(4)
_cell_measurement_reflns_used 25
_cell_measurement_temperature 293(2)
_cell_measurement_theta_max 15
_cell_measurement_theta_min 10
_cell_volume 1164.07(8)
_computing_cell_refinement
;
CAD-4 EXPRESS (Duisenberg, 1992 ; Mac\'i\<cek & Yordanov, 1992)
;
_computing_data_collection
;
CAD-4 EXPRESS (Duisenberg, 1992; Mac\'i\<cek & Yordanov, 1992)
;
_computing_data_reduction
;
XCAD4 (Harms & Wocadlo, 1995)
;
_computing_molecular_graphics
;
DIAMOND (Brandenburg, 2006) and Mercury (Macrae <i>et al.</i>,
2006)
;
_computing_publication_material
;
WinGX (Farrugia, 2012) and publCIF (Westrip, 2010)
;
_computing_structure_refinement
;
SHELXL2018 (Sheldrick, 2015b)
;
_computing_structure_solution
;
SHELXT2018 (Sheldrick, 2015a)
;
_diffrn_ambient_temperature 293(2)
_diffrn_measured_fraction_theta_full 0.999
_diffrn_measured_fraction_theta_max 0.999
_diffrn_measurement_device_type 'Enraf--Nonius CAD-4'
_diffrn_measurement_method \w/2\q
_diffrn_radiation_monochromator graphite
_diffrn_radiation_type MoK\a
_diffrn_radiation_wavelength 0.71073
_diffrn_reflns_av_R_equivalents 0.0395
_diffrn_reflns_av_unetI/netI 0.0543
_diffrn_reflns_limit_h_max 2
_diffrn_reflns_limit_h_min -10
_diffrn_reflns_limit_k_max 15
_diffrn_reflns_limit_k_min -15
_diffrn_reflns_limit_l_max 18
_diffrn_reflns_limit_l_min -18
_diffrn_reflns_number 7139
_diffrn_reflns_theta_full 25.242
_diffrn_reflns_theta_max 28.467
_diffrn_reflns_theta_min 2.266
_diffrn_source 'fine-focus sealed tube'
_diffrn_standards_decay_% 1
_diffrn_standards_interval_count 120
_diffrn_standards_number 2
_exptl_absorpt_coefficient_mu 13.869
_exptl_absorpt_correction_T_max 0.99
_exptl_absorpt_correction_T_min 0.53
_exptl_absorpt_correction_type psi-scan
_exptl_absorpt_process_details
;
(North <i>et al.</i>, 1968)
;
_exptl_crystal_colour colorless
_exptl_crystal_density_diffrn 2.454
_exptl_crystal_density_method 'not measured'
_exptl_crystal_description parallelepiped
_exptl_crystal_F_000 792
_exptl_crystal_size_max 0.72
_exptl_crystal_size_mid 0.24
_exptl_crystal_size_min 0.18
_refine_diff_density_max 3.405
_refine_diff_density_min -3.002
_refine_ls_extinction_coef 0.0058(5)
_refine_ls_extinction_expression Fc^*^=kFc[1+0.001xFc^2^\l^3^/sin(2\q)]^-1/4^
_refine_ls_extinction_method
;
SHELXL2018 (Sheldrick, 2015b)
;
_refine_ls_goodness_of_fit_ref 1.030
_refine_ls_hydrogen_treatment constr
_refine_ls_matrix_type full
_refine_ls_number_parameters 236
_refine_ls_number_reflns 5875
_refine_ls_number_restraints 0
_refine_ls_restrained_S_all 1.030
_refine_ls_R_factor_all 0.0934
_refine_ls_R_factor_gt 0.0549
_refine_ls_shift/su_max 0.001
_refine_ls_shift/su_mean 0.000
_refine_ls_structure_factor_coef Fsqd
_refine_ls_weighting_details 'w=1/[\s^2^(Fo^2^)+(0.0933P)^2^] where P=(Fo^2^+2Fc^2^)/3'
_refine_ls_weighting_scheme calc
_refine_ls_wR_factor_gt 0.1338
_refine_ls_wR_factor_ref 0.1525
_reflns_number_gt 3913
_reflns_number_total 5875
_reflns_threshold_expression 'I > 2\s(I)'
_cod_data_source_file vm2222sup1.cif
_cod_data_source_block I
_cod_database_code 2243128
_shelx_space_group_comment
;
The symmetry employed for this Andrew, refinement is uniquely defined
by the following loop, which should always be used as a source of
symmetry information in preference to the above space-group names.
They are only intended as comments.
;
_shelx_estimated_absorpt_t_min 0.168
_shelx_estimated_absorpt_t_max 0.338

loop_
_space_group_symop_operation_xyz
'x, y, z'
'-x, -y, -z'

loop_
_atom_site_type_symbol
_atom_site_label
_atom_site_fract_x
_atom_site_fract_y
_atom_site_fract_z
_atom_site_U_iso_or_equiv
_atom_site_adp_type
_atom_site_calc_flag
_atom_site_occupancy
Hg Hg1 0.73846(6) 0.52983(3) 0.96401(3) 0.04867(15) Uani d 1
Hg Hg2 0.70787(6) 0.02376(3) 0.53548(3) 0.05017(16) Uani d 1
Cl Cl3 0.7012(4) 0.6752(2) 0.82926(18) 0.0507(6) Uani d 1
Cl Cl5 0.5562(4) 0.1596(2) 0.66140(18) 0.0518(6) Uani d 1
Cl Cl2 0.4827(3) 0.5982(2) 1.11547(17) 0.0489(6) Uani d 1
Cl Cl6 0.5814(4) 0.1067(2) 0.37887(17) 0.0487(5) Uani d 1
Cl Cl1 0.9450(4) 0.3586(2) 1.0069(2) 0.0507(6) Uani d 1
Cl Cl4 0.9497(4) -0.1420(2) 0.5038(2) 0.0544(6) Uani d 1
N N1B 0.3722(13) 0.0129(9) 0.8551(6) 0.055(2) Uani d 1
H H1B 0.423341 0.022921 0.791911 0.067 Uiso calc 1
N N1A 0.6907(12) 0.5280(8) 0.6462(6) 0.047(2) Uani d 1
H H1A 0.665775 0.537818 0.710142 0.056 Uiso calc 1
N N2B 0.1208(12) -0.0324(7) 1.1557(6) 0.0441(18) Uani d 1
C C1B 0.2047(12) -0.0182(8) 1.0590(6) 0.0359(19) Uani d 1
C C5B 0.2580(14) 0.0880(8) 1.0172(8) 0.043(2) Uani d 1
H H5B 0.237846 0.149257 1.057848 0.051 Uiso calc 1
N N2A 0.8004(12) 0.4827(8) 0.3413(6) 0.047(2) Uani d 1
C C2A 0.7198(13) 0.4105(8) 0.5161(8) 0.042(2) Uani d 1
H H2A 0.712530 0.340021 0.496158 0.050 Uiso calc 1
C C4B 0.3388(16) 0.0977(10) 0.9166(9) 0.058(3) Uani d 1
H H4B 0.372259 0.167244 0.889581 0.069 Uiso calc 1
C C1A 0.7683(12) 0.4958(8) 0.4424(6) 0.0352(18) Uani d 1
C C2B 0.2482(14) -0.1070(9) 0.9916(7) 0.043(2) Uani d 1
H H2B 0.223027 -0.179339 1.015900 0.052 Uiso calc 1
C C3B 0.3261(15) -0.0884(10) 0.8918(8) 0.052(3) Uani d 1
H H3B 0.347796 -0.147079 0.848196 0.063 Uiso calc 1
C C5A 0.7751(14) 0.6032(9) 0.4768(8) 0.047(2) Uani d 1
H H5A 0.805230 0.663582 0.430389 0.056 Uiso calc 1
C C4A 0.7372(15) 0.6156(9) 0.5779(8) 0.050(2) Uani d 1
H H4A 0.742924 0.684838 0.600944 0.061 Uiso calc 1
C C3A 0.6831(14) 0.4271(9) 0.6157(7) 0.045(2) Uani d 1
H H3A 0.652280 0.368100 0.663649 0.054 Uiso calc 1
C C7B 0.0765(17) 0.0644(11) 1.2239(8) 0.061(3) Uani d 1
H H7Q 0.016344 0.039805 1.290807 0.091 Uiso calc 1
H H7P 0.188302 0.085789 1.227041 0.091 Uiso calc 1
H H7D -0.003486 0.129990 1.197662 0.091 Uiso calc 1
C C6B 0.0727(16) -0.1412(10) 1.1987(8) 0.058(3) Uani d 1
H H6Q 0.013266 -0.134628 1.269144 0.087 Uiso calc 1
H H6D -0.009493 -0.159869 1.162861 0.087 Uiso calc 1
H H6P 0.182338 -0.201411 1.192574 0.087 Uiso calc 1
C C7A 0.8505(17) 0.5720(11) 0.2661(8) 0.063(3) Uani d 1
H H7I 0.867226 0.546304 0.199482 0.094 Uiso calc 1
H H7J 0.754609 0.640812 0.274933 0.094 Uiso calc 1
H H7K 0.963334 0.588643 0.273377 0.094 Uiso calc 1
C C6A 0.8007(17) 0.3711(11) 0.3057(8) 0.065(3) Uani d 1
H H6K 0.825473 0.376560 0.232724 0.097 Uiso calc 1
H H6I 0.894286 0.311834 0.328549 0.097 Uiso calc 1
H H6J 0.682564 0.351849 0.332384 0.097 Uiso calc 1

loop_
_atom_site_aniso_label
_atom_site_aniso_U_11
_atom_site_aniso_U_22
_atom_site_aniso_U_33
_atom_site_aniso_U_12
_atom_site_aniso_U_13
_atom_site_aniso_U_23
Hg1 0.0531(3) 0.0467(2) 0.0452(2) -0.00220(18) -0.01806(17) -0.00119(16)
Hg2 0.0507(3) 0.0470(3) 0.0479(2) -0.00196(18) -0.00822(17) -0.00665(17)
Cl3 0.0702(17) 0.0420(12) 0.0451(12) -0.0111(11) -0.0240(11) -0.0015(10)
Cl5 0.0602(15) 0.0440(13) 0.0483(12) -0.0159(11) 0.0017(11) -0.0101(10)
Cl2 0.0486(13) 0.0604(15) 0.0393(11) -0.0136(11) -0.0069(10) -0.0111(10)
Cl6 0.0551(14) 0.0543(14) 0.0414(11) -0.0190(11) -0.0166(10) 0.0044(10)
Cl1 0.0547(14) 0.0363(11) 0.0709(16) -0.0105(10) -0.0348(12) 0.0018(11)
Cl4 0.0431(13) 0.0373(12) 0.0800(18) -0.0075(10) -0.0079(12) -0.0065(11)
N1B 0.052(5) 0.072(7) 0.038(4) -0.005(5) -0.012(4) -0.002(4)
N1A 0.057(5) 0.053(5) 0.034(4) -0.016(4) -0.011(4) -0.006(4)
N2B 0.049(5) 0.048(5) 0.035(4) -0.012(4) -0.009(3) -0.004(3)
C1B 0.030(4) 0.043(5) 0.035(4) 0.002(3) -0.018(3) -0.002(4)
C5B 0.049(5) 0.028(4) 0.050(5) -0.001(4) -0.018(4) 0.000(4)
N2A 0.041(4) 0.067(6) 0.033(4) -0.011(4) -0.007(3) -0.005(4)
C2A 0.040(5) 0.035(5) 0.053(5) -0.006(4) -0.015(4) -0.007(4)
C4B 0.050(6) 0.047(6) 0.072(7) -0.005(5) -0.021(5) 0.017(5)
C1A 0.031(4) 0.042(5) 0.034(4) -0.007(4) -0.013(3) 0.001(4)
C2B 0.046(5) 0.044(5) 0.043(5) -0.006(4) -0.019(4) -0.004(4)
C3B 0.052(6) 0.061(7) 0.046(5) 0.004(5) -0.019(5) -0.026(5)
C5A 0.049(6) 0.043(5) 0.051(6) -0.013(4) -0.018(5) 0.003(4)
C4A 0.053(6) 0.038(5) 0.061(6) -0.004(4) -0.013(5) -0.014(5)
C3A 0.046(5) 0.048(6) 0.041(5) -0.013(4) -0.008(4) 0.004(4)
C7B 0.061(7) 0.080(8) 0.042(5) -0.014(6) -0.008(5) -0.019(5)
C6B 0.064(7) 0.063(7) 0.051(6) -0.019(6) -0.019(5) 0.005(5)
C7A 0.066(7) 0.074(8) 0.041(5) -0.013(6) -0.006(5) 0.013(5)
C6A 0.068(8) 0.081(9) 0.048(6) -0.014(7) -0.011(5) -0.020(6)

loop_
_atom_type_symbol
_atom_type_description
_atom_type_scat_dispersion_real
_atom_type_scat_dispersion_imag
_atom_type_scat_source
C C 0.0033 0.0016 'International Tables Vol C Tables 4.2.6.8 and 6.1.1.4'
H H 0.0000 0.0000 'International Tables Vol C Tables 4.2.6.8 and 6.1.1.4'
Cl Cl 0.1484 0.1585 'International Tables Vol C Tables 4.2.6.8 and 6.1.1.4'
Hg Hg -2.3894 9.2266 'International Tables Vol C Tables 4.2.6.8 and 6.1.1.4'
N N 0.0061 0.0033 'International Tables Vol C Tables 4.2.6.8 and 6.1.1.4'

loop_
_geom_angle_atom_site_label_1
_geom_angle_atom_site_label_2
_geom_angle_atom_site_label_3
_geom_angle_site_symmetry_3
_geom_angle
Cl1 Hg1 Cl3 . 141.44(10)
Cl1 Hg1 Cl2 . 112.01(9)
Cl3 Hg1 Cl2 . 106.16(9)
Cl1 Hg1 Cl2 2_667 93.63(8)
Cl3 Hg1 Cl2 2_667 88.63(8)
Cl2 Hg1 Cl2 2_667 94.45(7)
Cl4 Hg2 Cl5 . 141.70(10)
Cl4 Hg2 Cl6 . 112.72(10)
Cl5 Hg2 Cl6 . 105.06(9)
Cl4 Hg2 Cl6 2_656 95.28(8)
Cl5 Hg2 Cl6 2_656 87.53(8)
Cl6 Hg2 Cl6 2_656 94.73(7)
Hg1 Cl2 Hg1 2_667 85.55(7)
Hg2 Cl6 Hg2 2_656 85.27(7)
C4B N1B C3B . 119.8(9)
C4B N1B H1B . 120.1
C3B N1B H1B . 120.1
C3A N1A C4A . 121.2(8)
C3A N1A H1A . 119.4
C4A N1A H1A . 119.4
C1B N2B C6B . 121.7(9)
C1B N2B C7B . 120.2(9)
C6B N2B C7B . 118.1(8)
N2B C1B C2B . 122.2(9)
N2B C1B C5B . 121.8(9)
C2B C1B C5B . 116.1(9)
C4B C5B C1B . 118.6(9)
C4B C5B H5B . 120.7
C1B C5B H5B . 120.7
C1A N2A C7A . 122.1(9)
C1A N2A C6A . 120.1(9)
C7A N2A C6A . 117.6(9)
C3A C2A C1A . 121.6(9)
C3A C2A H2A . 119.2
C1A C2A H2A . 119.2
N1B C4B C5B . 123.3(11)
N1B C4B H4B . 118.4
C5B C4B H4B . 118.4
N2A C1A C2A . 122.8(9)
N2A C1A C5A . 120.0(9)
C2A C1A C5A . 117.1(8)
C3B C2B C1B . 121.0(10)
C3B C2B H2B . 119.5
C1B C2B H2B . 119.5
N1B C3B C2B . 121.1(9)
N1B C3B H3B . 119.4
C2B C3B H3B . 119.4
C4A C5A C1A . 119.1(10)
C4A C5A H5A . 120.5
C1A C5A H5A . 120.5
C5A C4A N1A . 120.7(9)
C5A C4A H4A . 119.6
N1A C4A H4A . 119.6
N1A C3A C2A . 120.3(9)
N1A C3A H3A . 119.9
C2A C3A H3A . 119.9
N2B C7B H7Q . 109.5
N2B C7B H7P . 109.5
H7Q C7B H7P . 109.5
N2B C7B H7D . 109.5
H7Q C7B H7D . 109.5
H7P C7B H7D . 109.5
N2B C6B H6Q . 109.5
N2B C6B H6D . 109.5
H6Q C6B H6D . 109.5
N2B C6B H6P . 109.5
H6Q C6B H6P . 109.5
H6D C6B H6P . 109.5
N2A C7A H7I . 109.5
N2A C7A H7J . 109.5
H7I C7A H7J . 109.5
N2A C7A H7K . 109.5
H7I C7A H7K . 109.5
H7J C7A H7K . 109.5
N2A C6A H6K . 109.5
N2A C6A H6I . 109.5
H6K C6A H6I . 109.5
N2A C6A H6J . 109.5
H6K C6A H6J . 109.5
H6I C6A H6J . 109.5

loop_
_geom_bond_atom_site_label_1
_geom_bond_atom_site_label_2
_geom_bond_site_symmetry_2
_geom_bond_distance
Hg1 Cl1 . 2.371(2)
Hg1 Cl3 . 2.380(2)
Hg1 Cl2 . 2.539(2)
Hg1 Cl2 2_667 2.975(2)
Hg2 Cl4 . 2.367(3)
Hg2 Cl5 . 2.392(2)
Hg2 Cl6 . 2.542(2)
Hg2 Cl6 2_656 2.934(3)
N1B C4B . 1.329(15)
N1B C3B . 1.340(15)
N1B H1B . 0.8600
N1A C3A . 1.334(13)
N1A C4A . 1.362(14)
N1A H1A . 0.8600
N2B C1B . 1.326(12)
N2B C6B . 1.445(14)
N2B C7B . 1.492(13)
C1B C2B . 1.410(13)
C1B C5B . 1.429(14)
C5B C4B . 1.360(15)
C5B H5B . 0.9300
N2A C1A . 1.357(11)
N2A C7A . 1.435(14)
N2A C6A . 1.468(15)
C2A C3A . 1.344(14)
C2A C1A . 1.386(13)
C2A H2A . 0.9300
C4B H4B . 0.9300
C1A C5A . 1.429(13)
C2B C3B . 1.357(15)
C2B H2B . 0.9300
C3B H3B . 0.9300
C5A C4A . 1.352(15)
C5A H5A . 0.9300
C4A H4A . 0.9300
C3A H3A . 0.9300
C7B H7Q . 0.9600
C7B H7P . 0.9600
C7B H7D . 0.9600
C6B H6Q . 0.9600
C6B H6D . 0.9600
C6B H6P . 0.9600
C7A H7I . 0.9600
C7A H7J . 0.9600
C7A H7K . 0.9600
C6A H6K . 0.9600
C6A H6I . 0.9600
C6A H6J . 0.9600

loop_
_geom_hbond_atom_site_label_D
_geom_hbond_atom_site_label_H
_geom_hbond_atom_site_label_A
_geom_hbond_site_symmetry_A
_geom_hbond_distance_DH
_geom_hbond_distance_HA
_geom_hbond_distance_DA
_geom_hbond_angle_DHA
_geom_hbond_publ_flag
N1A H1A Cl3 . 0.86 2.54 3.239(8) 139.5 yes
N1B H1B Cl5 . 0.86 2.46 3.195(10) 144.5 yes
C2B H2B Cl1 2_657 0.93 2.82 3.634(11) 147.0 yes
C3A H3A Cl5 . 0.93 2.75 3.485(11) 136.1 yes

_cod_database_fobs_code 2243128
